data_4311113
loop_
_publ_author_name
'Sari M. N\"arhi'
'Raija Oilunkaniemi'
'Risto S. Laitinen'
'Markku Ahlgr\'en'

_publ_section_title
;
 The Reactions of Tellurium Tetrahalides with Triphenylphosphine under
 Ambient Conditions
;
_journal_name_full 'Inorganic Chemistry'
_journal_page_first 3742
_journal_page_last 3750
_journal_paper_doi 10.1021/ic049789v
_journal_volume 43
_journal_year 2004
_chemical_formula_sum 'C4 H8 I6 Te2'
_chemical_formula_weight 1072.70
_chemical_name_systematic
;
 ?
;
_space_group_IT_number 14
_symmetry_cell_setting monoclinic
_symmetry_space_group_name_Hall '-P 2ybc'
_symmetry_space_group_name_H-M 'P 1 21/c 1'
_atom_sites_solution_hydrogens geom
_atom_sites_solution_primary direct
_atom_sites_solution_secondary difmap
_audit_creation_method SHELXL-97
_cell_angle_alpha 90.00
_cell_angle_beta 98.64(3)
_cell_angle_gamma 90.00
_cell_formula_units_Z 4
_cell_length_a 9.5886(19)
_cell_length_b 19.365(4)
_cell_length_c 9.6155(19)
_cell_measurement_temperature 150(2)
_cell_volume 1765.2(6)
_computing_structure_refinement 'SHELXL-97 (Sheldrick, 1997)'
_diffrn_ambient_temperature 150(2)
_diffrn_measured_fraction_theta_full 0.989
_diffrn_measured_fraction_theta_max 0.989
_diffrn_measurement_device_type 'Bruker Nonius kappaccd'
_diffrn_radiation_monochromator graphite
_diffrn_radiation_source 'fine-focus sealed tube'
_diffrn_radiation_type MoK\a
_diffrn_radiation_wavelength 0.71073
_diffrn_reflns_av_R_equivalents 0.0630
_diffrn_reflns_av_sigmaI/netI 0.0364
_diffrn_reflns_limit_h_max 11
_diffrn_reflns_limit_h_min -11
_diffrn_reflns_limit_k_max 23
_diffrn_reflns_limit_k_min -23
_diffrn_reflns_limit_l_max 11
_diffrn_reflns_limit_l_min -11
_diffrn_reflns_number 19133
_diffrn_reflns_theta_full 24.99
_diffrn_reflns_theta_max 24.99
_diffrn_reflns_theta_min 2.99
_exptl_absorpt_coefficient_mu 13.767
_exptl_absorpt_correction_T_max 0.4055
_exptl_absorpt_correction_T_min 0.1302
_exptl_absorpt_correction_type psi-scan
_exptl_crystal_colour red
_exptl_crystal_density_diffrn 4.036
_exptl_crystal_density_method 'not measured'
_exptl_crystal_description block
_exptl_crystal_F_000 1816
_exptl_crystal_size_max 0.25
_exptl_crystal_size_mid 0.15
_exptl_crystal_size_min 0.08
_refine_diff_density_max 2.815
_refine_diff_density_min -2.436
_refine_diff_density_rms 0.463
_refine_ls_extinction_coef 0.00118(12)
_refine_ls_extinction_expression Fc^*^=kFc[1+0.001xFc^2^\l^3^/sin(2\q)]^-1/4^
_refine_ls_extinction_method SHELXL
_refine_ls_goodness_of_fit_ref 1.239
_refine_ls_hydrogen_treatment mixed
_refine_ls_matrix_type full
_refine_ls_number_parameters 110
_refine_ls_number_reflns 3085
_refine_ls_number_restraints 0
_refine_ls_restrained_S_all 1.239
_refine_ls_R_factor_all 0.0567
_refine_ls_R_factor_gt 0.0544
_refine_ls_shift/su_max 0.001
_refine_ls_shift/su_mean 0.000
_refine_ls_structure_factor_coef Fsqd
_refine_ls_weighting_details 'calc w=1/[\s^2^(Fo^2^)+(0.0607P)^2^+51.3193P] where P=(Fo^2^+2Fc^2^)/3'
_refine_ls_weighting_scheme calc
_refine_ls_wR_factor_gt 0.1424
_refine_ls_wR_factor_ref 0.1437
_reflns_number_gt 2949
_reflns_number_total 3085
_reflns_threshold_expression >2sigma(I)
_cod_data_source_file ic049789vsi20040217_084029_7.cif
_cod_data_source_block cmpd6b
_cod_depositor_comments
;
The following automatic conversions were performed:
'_exptl_absorpt_correction_type' value 'Psi-scan' changed to 'psi-scan'
according to '/home/saulius/struct/CIF-dictionaries/cif_core.dic'
dictionary named 'cif_core.dic' version 2.4.1 from 2010-06-29.

Automatic conversion script
Id: cif_fix_enum 1527 2010-12-29 10:47:43Z saulius 
;
_cod_database_code 4311113

loop_
_symmetry_equiv_pos_as_xyz
'x, y, z'
'-x, y+1/2, -z+1/2'
'-x, -y, -z'
'x, -y-1/2, z-1/2'

loop_
_atom_site_label
_atom_site_type_symbol
_atom_site_fract_x
_atom_site_fract_y
_atom_site_fract_z
_atom_site_U_iso_or_equiv
_atom_site_adp_type
_atom_site_occupancy
_atom_site_symmetry_multiplicity
_atom_site_calc_flag
_atom_site_refinement_flags
_atom_site_disorder_assembly
_atom_site_disorder_group
I11 I 0.09903(13) 0.90486(7) -0.01418(11) 0.0437(3) Uani 1 1 d . . .
I21 I 0.13955(10) 0.91502(5) 0.61335(10) 0.0264(3) Uani 1 1 d . . .
I22 I 0.45480(11) 0.76597(5) 0.60538(13) 0.0390(3) Uani 1 1 d . . .
I23 I 0.51394(12) 0.90235(5) 0.93873(10) 0.0318(3) Uani 1 1 d . . .
I24 I 0.78003(10) 0.89909(5) 0.65068(10) 0.0268(3) Uani 1 1 d . . .
I25 I 0.47606(9) 0.92715(5) 0.31571(9) 0.0209(3) Uani 1 1 d . . .
Te1 Te 0.08973(10) 0.91218(5) 0.27038(10) 0.0253(3) Uani 1 1 d . . .
Te2 Te 0.48968(9) 0.90668(4) 0.64740(9) 0.0169(2) Uani 1 1 d . . .
C11 C -0.1356(15) 0.8936(9) 0.2512(18) 0.032(4) Uani 1 1 d . . .
H11A H -0.1718 0.9084 0.3376 0.039 Uiso 1 1 calc R . .
H11B H -0.1866 0.9193 0.1701 0.039 Uiso 1 1 calc R . .
C12 C -0.155(2) 0.8176(10) 0.230(2) 0.053(5) Uani 1 1 d . . .
H12A H -0.1505 0.8058 0.1303 0.064 Uiso 1 1 calc R . .
H12B H -0.2486 0.8036 0.2515 0.064 Uiso 1 1 calc R . .
C13 C -0.041(2) 0.7801(10) 0.324(2) 0.057(6) Uani 1 1 d . . .
H13A H -0.0530 0.7298 0.3080 0.069 Uiso 1 1 calc R . .
H13B H -0.0509 0.7896 0.4232 0.069 Uiso 1 1 calc R . .
C14 C 0.1059(17) 0.8019(9) 0.2973(19) 0.039(4) Uani 1 1 d . . .
H14A H 0.1304 0.7794 0.2118 0.047 Uiso 1 1 calc R . .
H14B H 0.1781 0.7899 0.3784 0.047 Uiso 1 1 calc R . .

loop_
_atom_site_aniso_label
_atom_site_aniso_U_11
_atom_site_aniso_U_22
_atom_site_aniso_U_33
_atom_site_aniso_U_23
_atom_site_aniso_U_13
_atom_site_aniso_U_12
I11 0.0370(7) 0.0712(9) 0.0229(6) -0.0068(5) 0.0042(5) -0.0005(6)
I21 0.0176(5) 0.0405(6) 0.0212(5) -0.0029(4) 0.0032(4) 0.0024(4)
I22 0.0278(6) 0.0183(5) 0.0660(8) -0.0037(5) -0.0086(5) 0.0002(4)
I23 0.0392(6) 0.0350(6) 0.0207(5) 0.0073(4) 0.0032(4) -0.0041(4)
I24 0.0132(5) 0.0323(6) 0.0339(6) 0.0000(4) 0.0000(4) 0.0021(4)
I25 0.0193(5) 0.0238(5) 0.0191(5) -0.0006(3) 0.0019(3) 0.0009(3)
Te1 0.0166(5) 0.0352(6) 0.0243(5) -0.0072(4) 0.0038(4) -0.0067(4)
Te2 0.0126(4) 0.0180(5) 0.0194(5) 0.0013(3) 0.0007(3) -0.0004(3)
C11 0.009(7) 0.045(10) 0.042(9) -0.005(7) 0.001(6) -0.006(6)
C12 0.029(10) 0.046(11) 0.081(15) -0.015(10) -0.001(9) -0.017(8)
C13 0.067(14) 0.036(11) 0.067(14) -0.002(9) 0.003(11) -0.028(10)
C14 0.023(8) 0.043(10) 0.047(10) -0.006(8) -0.011(7) -0.001(7)

loop_
_atom_type_symbol
_atom_type_description
_atom_type_scat_dispersion_real
_atom_type_scat_dispersion_imag
_atom_type_scat_source
C C 0.0033 0.0016 'International Tables Vol C Tables 4.2.6.8 and 6.1.1.4'
H H 0.0000 0.0000 'International Tables Vol C Tables 4.2.6.8 and 6.1.1.4'
Te Te -0.5308 1.6751 'International Tables Vol C Tables 4.2.6.8 and 6.1.1.4'
I I -0.4742 1.8119 'International Tables Vol C Tables 4.2.6.8 and 6.1.1.4'

loop_
_geom_angle_atom_site_label_1
_geom_angle_atom_site_label_2
_geom_angle_atom_site_label_3
_geom_angle
_geom_angle_site_symmetry_1
_geom_angle_site_symmetry_3
_geom_angle_publ_flag
Te1 I21 Te2 95.22(4) . . ?
Te2 I25 Te2 91.47(3) . 3_676 ?
C14 Te1 C11 84.1(6) . . ?
C14 Te1 I11 93.2(5) . . ?
C11 Te1 I11 95.0(5) . . ?
C14 Te1 I21 84.1(5) . . ?
C11 Te1 I21 94.7(5) . . ?
I11 Te1 I21 169.65(5) . . ?
I22 Te2 I23 96.17(4) . . ?
I22 Te2 I24 92.78(4) . . ?
I23 Te2 I24 93.15(5) . . ?
I22 Te2 I25 89.46(4) . . ?
I23 Te2 I25 174.09(4) . . ?
I24 Te2 I25 84.76(5) . . ?
I22 Te2 I25 177.74(4) . 3_676 ?
I23 Te2 I25 85.87(3) . 3_676 ?
I24 Te2 I25 88.08(3) . 3_676 ?
I25 Te2 I25 88.53(3) . 3_676 ?
I22 Te2 I21 86.30(4) . . ?
I23 Te2 I21 91.78(5) . . ?
I24 Te2 I21 175.06(4) . . ?
I25 Te2 I21 90.37(4) . . ?
I25 Te2 I21 92.67(3) 3_676 . ?
C12 C11 Te1 106.1(11) . . ?
C12 C11 H11A 110.5 . . ?
Te1 C11 H11A 110.5 . . ?
C12 C11 H11B 110.5 . . ?
Te1 C11 H11B 110.5 . . ?
H11A C11 H11B 108.7 . . ?
C11 C12 C13 109.3(15) . . ?
C11 C12 H12A 109.8 . . ?
C13 C12 H12A 109.8 . . ?
C11 C12 H12B 109.8 . . ?
C13 C12 H12B 109.8 . . ?
H12A C12 H12B 108.3 . . ?
C12 C13 C14 111.8(17) . . ?
C12 C13 H13A 109.3 . . ?
C14 C13 H13A 109.3 . . ?
C12 C13 H13B 109.3 . . ?
C14 C13 H13B 109.3 . . ?
H13A C13 H13B 107.9 . . ?
C13 C14 Te1 104.0(12) . . ?
C13 C14 H14A 111.0 . . ?
Te1 C14 H14A 111.0 . . ?
C13 C14 H14B 111.0 . . ?
Te1 C14 H14B 111.0 . . ?
H14A C14 H14B 109.0 . . ?

loop_
_geom_bond_atom_site_label_1
_geom_bond_atom_site_label_2
_geom_bond_distance
_geom_bond_site_symmetry_2
_geom_bond_publ_flag
I11 Te1 2.7546(15) . ?
I21 Te1 3.2609(15) . ?
I21 Te2 3.3278(14) . ?
I22 Te2 2.7674(14) . ?
I23 Te2 2.7772(14) . ?
I24 Te2 2.7833(14) . ?
I25 Te2 3.1971(14) . ?
I25 Te2 3.2486(14) 3_676 ?
Te1 C14 2.154(18) . ?
Te1 C11 2.171(14) . ?
Te2 I25 3.2486(14) 3_676 ?
C11 C12 1.49(2) . ?
C11 H11A 0.9900 . ?
C11 H11B 0.9900 . ?
C12 C13 1.50(3) . ?
C12 H12A 0.9900 . ?
C12 H12B 0.9900 . ?
C13 C14 1.53(3) . ?
C13 H13A 0.9900 . ?
C13 H13B 0.9900 . ?
C14 H14A 0.9900 . ?
C14 H14B 0.9900 . ?

loop_
_geom_torsion_atom_site_label_1
_geom_torsion_atom_site_label_2
_geom_torsion_atom_site_label_3
_geom_torsion_atom_site_label_4
_geom_torsion
_geom_torsion_site_symmetry_1
_geom_torsion_site_symmetry_2
_geom_torsion_site_symmetry_3
_geom_torsion_site_symmetry_4
_geom_torsion_publ_flag
Te2 I21 Te1 C14 84.0(5) . . . . ?
Te2 I21 Te1 C11 167.6(5) . . . . ?
Te2 I21 Te1 I11 8.3(3) . . . . ?
Te2 I25 Te2 I22 178.96(4) 3_676 . . . ?
Te2 I25 Te2 I23 -18.7(4) 3_676 . . . ?
Te2 I25 Te2 I24 -88.20(3) 3_676 . . . ?
Te2 I25 Te2 I25 0.0 3_676 . . 3_676 ?
Te2 I25 Te2 I21 92.66(3) 3_676 . . . ?
Te1 I21 Te2 I22 -81.06(4) . . . . ?
Te1 I21 Te2 I23 -177.13(4) . . . . ?
Te1 I21 Te2 I24 -1.7(5) . . . . ?
Te1 I21 Te2 I25 8.38(4) . . . . ?
Te1 I21 Te2 I25 96.93(3) . . . 3_676 ?
C14 Te1 C11 C12 -14.2(14) . . . . ?
I11 Te1 C11 C12 78.5(13) . . . . ?
I21 Te1 C11 C12 -97.8(13) . . . . ?
Te1 C11 C12 C13 41(2) . . . . ?
C11 C12 C13 C14 -58(2) . . . . ?
C12 C13 C14 Te1 41.3(19) . . . . ?
C11 Te1 C14 C13 -13.7(12) . . . . ?
I11 Te1 C14 C13 -108.4(12) . . . . ?
I21 Te1 C14 C13 81.6(12) . . . . ?
